data_1503385
loop_
_publ_author_name
'Chen, Guang'
'Mahmud, Ilias'
'Dawe, Louise N.'
'Zhao, Yuming'

_publ_section_title
;
 Acetylenic phenyldithiafulvene: a versatile synthon for TTFV-based
 macromolecules.
;
_journal_issue 4
_journal_name_full 'Organic letters'
_journal_page_first 704
_journal_page_last 707
_journal_paper_doi 10.1021/ol9026683
_journal_volume 12
_journal_year 2010
_chemical_formula_moiety 'C28 H22 S8'
_chemical_formula_sum 'C28 H22 S8'
_chemical_formula_weight 614.96
_chemical_name_systematic
; 
 ? 
;
_space_group_IT_number 14
_symmetry_cell_setting monoclinic
_symmetry_Int_Tables_number 14
_symmetry_space_group_name_Hall '-P 2ybc'
_symmetry_space_group_name_H-M 'P 1 21/c 1'
_atom_sites_solution_hydrogens geom
_atom_sites_solution_primary direct
_atom_sites_solution_secondary difmap
_audit_creation_method SHELXL-97
_cell_angle_alpha 90.00
_cell_angle_beta 90.798(17)
_cell_angle_gamma 90.00
_cell_formula_units_Z 2
_cell_length_a 5.352(9)
_cell_length_b 7.214(11)
_cell_length_c 35.96(6)
_cell_measurement_reflns_used 3712
_cell_measurement_temperature 153(2)
_cell_measurement_theta_max 29.6392
_cell_measurement_theta_min 2.2660
_cell_volume 1388(4)
_computing_cell_refinement 'CrystalClear (Rigaku/MSC Inc., 2005)'
_computing_data_collection 'CrystalClear (Rigaku/MSC Inc., 2005)'
_computing_data_reduction 'CrystalClear (Rigaku/MSC Inc., 2005)'
_computing_molecular_graphics 'CrystalStructure3.7.0(Rigaku/MSC Inc.,2005)'
_computing_publication_material 'CrystalStructure3.7.0(Rigaku/MSC Inc.,2005)'
_computing_structure_refinement 'SHELXL-97 (Sheldrick, 1997)'
_computing_structure_solution 'SHELXS-97 (Sheldrick, 1990)'
_diffrn_ambient_temperature 153(2)
_diffrn_detector_area_resol_mean 14.63
_diffrn_measured_fraction_theta_full 0.936
_diffrn_measured_fraction_theta_max 0.936
_diffrn_measurement_device_type 'Rigaku Saturn'
_diffrn_measurement_method \w
_diffrn_radiation_monochromator 'graphite - Rigaku SHINE'
_diffrn_radiation_source 'fine-focus sealed tube'
_diffrn_radiation_type MoK\a
_diffrn_radiation_wavelength 0.71075
_diffrn_reflns_av_R_equivalents 0.0539
_diffrn_reflns_av_sigmaI/netI 0.0437
_diffrn_reflns_limit_h_max 6
_diffrn_reflns_limit_h_min -6
_diffrn_reflns_limit_k_max 8
_diffrn_reflns_limit_k_min -8
_diffrn_reflns_limit_l_max 42
_diffrn_reflns_limit_l_min -42
_diffrn_reflns_number 8576
_diffrn_reflns_theta_full 24.99
_diffrn_reflns_theta_max 24.99
_diffrn_reflns_theta_min 2.88
_exptl_absorpt_coefficient_mu 0.661
_exptl_absorpt_correction_T_max 0.9095
_exptl_absorpt_correction_T_min 0.7469
_exptl_absorpt_correction_type numerical
_exptl_absorpt_process_details '(T. Higashi, 2000)'
_exptl_crystal_colour Yellow
_exptl_crystal_density_diffrn 1.471
_exptl_crystal_density_method 'not measured'
_exptl_crystal_description Platelet
_exptl_crystal_F_000 636
_exptl_crystal_size_max 0.27
_exptl_crystal_size_mid 0.23
_exptl_crystal_size_min 0.08
_refine_diff_density_max 1.811
_refine_diff_density_min -0.743
_refine_diff_density_rms 0.152
_refine_ls_extinction_method none
_refine_ls_goodness_of_fit_ref 1.511
_refine_ls_hydrogen_treatment constr
_refine_ls_matrix_type full
_refine_ls_number_parameters 164
_refine_ls_number_reflns 2299
_refine_ls_number_restraints 0
_refine_ls_restrained_S_all 1.511
_refine_ls_R_factor_all 0.1218
_refine_ls_R_factor_gt 0.1143
_refine_ls_shift/su_max 0.001
_refine_ls_shift/su_mean 0.000
_refine_ls_structure_factor_coef Fsqd
_refine_ls_weighting_details 'calc w=1/[\s^2^(Fo^2^)+(0.2000P)^2^+0.0000P] where P=(Fo^2^+2Fc^2^)/3'
_refine_ls_weighting_scheme calc
_refine_ls_wR_factor_gt 0.3427
_refine_ls_wR_factor_ref 0.3590
_reflns_number_gt 2067
_reflns_number_total 2299
_reflns_threshold_expression >2sigma(I)
_cod_data_source_file ol9026683_si_001.cif
_cod_data_source_block diyne-4
_cod_depositor_comments
;
The following automatic conversions were performed:

'_exptl_absorpt_correction_type' value 'Numerical' changed to
'numerical' according to
/home/saulius/struct/CIF-dictionaries/cif_core.dic dictionary named
'cif_core.dic' version 2.4.2 from 2011-04-26.

Automatic conversion script
Id: cif_fix_values 1715 2011-07-08 13:25:40Z adriana 
;
_cod_database_code 1503385

loop_
_symmetry_equiv_pos_as_xyz
'x, y, z'
'-x, y+1/2, -z+1/2'
'-x, -y, -z'
'x, -y-1/2, z-1/2'

loop_
_atom_site_label
_atom_site_type_symbol
_atom_site_fract_x
_atom_site_fract_y
_atom_site_fract_z
_atom_site_U_iso_or_equiv
_atom_site_adp_type
_atom_site_occupancy
_atom_site_symmetry_multiplicity
_atom_site_calc_flag
_atom_site_refinement_flags
S1 S 1.3479(4) 0.8741(3) 0.21614(5) 0.0625(7) Uani 1 1 d .
S2 S 1.3985(4) 0.4273(3) 0.19401(4) 0.0653(8) Uani 1 1 d .
S3 S 1.1623(3) 0.5342(2) 0.12031(4) 0.0474(6) Uani 1 1 d .
S4 S 1.0633(3) 0.9172(2) 0.14317(4) 0.0528(7) Uani 1 1 d .
C1 C 1.2244(11) 0.7761(10) 0.17518(13) 0.0510(16) Uani 1 1 d .
C2 C 1.0852(13) 0.9979(10) 0.23288(19) 0.0592(17) Uani 1 1 d .
H1 H 0.9314 0.9337 0.2253 0.071 Uiso 1 1 calc R
H2 H 1.0847 1.1235 0.2225 0.071 Uiso 1 1 calc R
H3 H 1.0947 1.0049 0.2601 0.071 Uiso 1 1 calc R
C3 C 1.2705(12) 0.6014(9) 0.16473(15) 0.0479(15) Uani 1 1 d .
C4 C 1.5936(16) 0.3050(13) 0.1630(2) 0.087(3) Uani 1 1 d .
H4 H 1.7351 0.2515 0.1768 0.104 Uiso 1 1 calc R
H5 H 1.6558 0.3904 0.1440 0.104 Uiso 1 1 calc R
H6 H 1.4976 0.2056 0.1509 0.104 Uiso 1 1 calc R
C5 C 0.9867(10) 0.7346(8) 0.11189(14) 0.0386(13) Uani 1 1 d .
C6 C 0.8173(9) 0.7425(7) 0.08365(13) 0.0339(12) Uani 1 1 d .
H7 H 0.7969 0.6303 0.0701 0.041 Uiso 1 1 calc R
C7 C 0.6639(10) 0.8930(6) 0.07095(12) 0.0314(12) Uani 1 1 d .
C8 C 0.7152(12) 1.0826(7) 0.07688(15) 0.0416(13) Uani 1 1 d .
H8 H 0.8584 1.1180 0.0911 0.050 Uiso 1 1 calc R
C9 C 0.5583(10) 1.2178(8) 0.06215(15) 0.0404(13) Uani 1 1 d .
H9 H 0.5956 1.3447 0.0666 0.049 Uiso 1 1 calc R
C10 C 0.3483(10) 1.1718(7) 0.04110(13) 0.0359(12) Uani 1 1 d .
C11 C 0.2945(11) 0.9866(7) 0.03506(15) 0.0403(13) Uani 1 1 d .
H10 H 0.1519 0.9527 0.0206 0.048 Uiso 1 1 calc R
C12 C 0.4497(10) 0.8490(7) 0.05020(14) 0.0353(12) Uani 1 1 d .
H11 H 0.4082 0.7224 0.0463 0.042 Uiso 1 1 calc R
C13 C 0.1956(11) 1.3137(8) 0.02426(14) 0.0395(13) Uani 1 1 d .
C14 C 0.0683(10) 1.4325(8) 0.00875(14) 0.0377(12) Uani 1 1 d .

loop_
_atom_site_aniso_label
_atom_site_aniso_U_11
_atom_site_aniso_U_22
_atom_site_aniso_U_33
_atom_site_aniso_U_23
_atom_site_aniso_U_13
_atom_site_aniso_U_12
S1 0.0666(14) 0.0686(14) 0.0516(10) -0.0137(8) -0.0195(8) 0.0185(9)
S2 0.0786(15) 0.0718(14) 0.0452(10) 0.0094(7) -0.0041(8) 0.0330(10)
S3 0.0568(12) 0.0401(10) 0.0453(10) 0.0011(6) -0.0078(7) 0.0176(7)
S4 0.0632(13) 0.0423(11) 0.0524(10) -0.0082(6) -0.0225(8) 0.0171(8)
C1 0.050(4) 0.066(4) 0.037(3) 0.001(3) -0.016(2) 0.009(3)
C2 0.060(4) 0.056(4) 0.061(4) -0.007(3) 0.001(3) 0.004(4)
C3 0.051(4) 0.057(4) 0.036(3) 0.006(2) -0.007(2) 0.025(3)
C4 0.087(6) 0.105(7) 0.068(4) 0.034(4) 0.020(4) 0.060(5)
C5 0.040(3) 0.030(3) 0.046(3) 0.007(2) -0.008(2) 0.007(2)
C6 0.032(3) 0.028(3) 0.042(2) 0.000(2) -0.003(2) 0.001(2)
C7 0.038(3) 0.023(2) 0.034(2) -0.0004(18) 0.005(2) 0.000(2)
C8 0.046(3) 0.035(3) 0.043(3) -0.001(2) -0.006(2) 0.005(3)
C9 0.037(3) 0.030(3) 0.055(3) 0.006(2) 0.002(2) 0.003(2)
C10 0.038(3) 0.024(3) 0.046(3) 0.007(2) -0.002(2) 0.011(2)
C11 0.035(3) 0.035(3) 0.051(3) 0.001(2) -0.005(2) 0.002(2)
C12 0.028(3) 0.024(2) 0.054(3) 0.002(2) -0.006(2) 0.000(2)
C13 0.036(3) 0.038(3) 0.044(3) 0.000(2) 0.002(2) 0.002(2)
C14 0.038(3) 0.031(3) 0.044(3) 0.001(2) -0.002(2) 0.008(2)

loop_
_atom_type_symbol
_atom_type_description
_atom_type_scat_dispersion_real
_atom_type_scat_dispersion_imag
_atom_type_scat_source
C C 0.0033 0.0016 'International Tables Vol C Tables 4.2.6.8 and 6.1.1.4'
H H 0.0000 0.0000 'International Tables Vol C Tables 4.2.6.8 and 6.1.1.4'
S S 0.1246 0.1234 'International Tables Vol C Tables 4.2.6.8 and 6.1.1.4'

loop_
_geom_angle_atom_site_label_1
_geom_angle_atom_site_label_2
_geom_angle_atom_site_label_3
_geom_angle
_geom_angle_site_symmetry_3
C1 S1 C2 101.3(3) .
C3 S2 C4 101.8(3) .
C5 S3 C3 95.6(3) .
C1 S4 C5 95.3(3) .
C3 C1 S4 116.9(4) .
C3 C1 S1 123.1(5) .
S4 C1 S1 119.6(4) .
S1 C2 H1 109.5 .
S1 C2 H2 109.5 .
H1 C2 H2 109.5 .
S1 C2 H3 109.5 .
H1 C2 H3 109.5 .
H2 C2 H3 109.5 .
C1 C3 S3 117.0(4) .
C1 C3 S2 124.9(4) .
S3 C3 S2 117.7(4) .
S2 C4 H4 109.5 .
S2 C4 H5 109.5 .
H4 C4 H5 109.5 .
S2 C4 H6 109.5 .
H4 C4 H6 109.5 .
H5 C4 H6 109.5 .
C6 C5 S3 121.1(4) .
C6 C5 S4 126.2(4) .
S3 C5 S4 112.6(3) .
C5 C6 C7 130.3(5) .
C5 C6 H7 114.9 .
C7 C6 H7 114.9 .
C12 C7 C8 117.3(5) .
C12 C7 C6 117.4(4) .
C8 C7 C6 125.3(5) .
C9 C8 C7 120.6(6) .
C9 C8 H8 119.7 .
C7 C8 H8 119.7 .
C10 C9 C8 121.4(5) .
C10 C9 H9 119.3 .
C8 C9 H9 119.3 .
C11 C10 C9 118.8(5) .
C11 C10 C13 120.4(5) .
C9 C10 C13 120.7(5) .
C10 C11 C12 120.2(5) .
C10 C11 H10 119.9 .
C12 C11 H10 119.9 .
C7 C12 C11 121.7(5) .
C7 C12 H11 119.2 .
C11 C12 H11 119.2 .
C14 C13 C10 177.8(6) .
C13 C14 C14 178.6(8) 3_585

loop_
_geom_bond_atom_site_label_1
_geom_bond_atom_site_label_2
_geom_bond_distance
_geom_bond_site_symmetry_2
S1 C1 1.754(6) .
S1 C2 1.778(7) .
S2 C3 1.770(6) .
S2 C4 1.774(7) .
S3 C5 1.749(6) .
S3 C3 1.759(6) .
S4 C1 1.754(6) .
S4 C5 1.776(6) .
C1 C3 1.340(10) .
C2 H1 0.9800 .
C2 H2 0.9800 .
C2 H3 0.9800 .
C4 H4 0.9800 .
C4 H5 0.9800 .
C4 H6 0.9800 .
C5 C6 1.353(7) .
C6 C7 1.432(7) .
C6 H7 0.9500 .
C7 C12 1.396(7) .
C7 C8 1.411(7) .
C8 C9 1.387(7) .
C8 H8 0.9500 .
C9 C10 1.387(8) .
C9 H9 0.9500 .
C10 C11 1.383(8) .
C10 C13 1.438(7) .
C11 C12 1.399(7) .
C11 H10 0.9500 .
C12 H11 0.9500 .
C13 C14 1.224(8) .
C14 C14 1.366(10) 3_585
